data_7202248
loop_
_publ_author_name
'Burrows, Andrew D.'
'Cassar, Kevin'
'Mahon, Mary F.'
'Rigby, Sean P.'
'Warren, John E.'

_publ_section_title
;
 Synthesis and characterisation of metal--organic frameworks containing
 bis(\b-diketonate) linkers
;
_journal_issue 10
_journal_name_full CrystEngComm
_journal_page_first 1474
_journal_paper_doi 10.1039/b808350a
_journal_volume 10
_journal_year 2008
_chemical_formula_sum 'C41 H70 O18 S5 Zn3'
_chemical_formula_weight 1207.38
_chemical_name_systematic
;
?
;
_space_group_IT_number 61
_symmetry_cell_setting orthorhombic
_symmetry_space_group_name_Hall '-P 2ac 2ab'
_symmetry_space_group_name_H-M 'P b c a'
_atom_sites_solution_hydrogens geom
_atom_sites_solution_primary direct
_atom_sites_solution_secondary difmap
_audit_creation_method SHELXL-97
_cell_angle_alpha 90.00
_cell_angle_beta 90.00
_cell_angle_gamma 90.00
_cell_formula_units_Z 8
_cell_length_a 16.3499(13)
_cell_length_b 15.4909(13)
_cell_length_c 42.062(3)
_cell_measurement_reflns_used 2759
_cell_measurement_temperature 150(2)
_cell_measurement_theta_max 28.628
_cell_measurement_theta_min 3.651
_cell_volume 10653.2(14)
_computing_structure_refinement 'SHELXL-97 (Sheldrick, 1997)'
_computing_structure_solution 'SHELXS-97 (Sheldrick, 1990)'
_diffrn_ambient_temperature 150(2)
_diffrn_measured_fraction_theta_full 0.988
_diffrn_measured_fraction_theta_max 0.988
_diffrn_radiation_monochromator graphite
_diffrn_radiation_source 'fine-focus sealed tube'
_diffrn_radiation_wavelength 0.84590
_diffrn_reflns_av_R_equivalents 0.0937
_diffrn_reflns_av_sigmaI/netI 0.0808
_diffrn_reflns_limit_h_max 20
_diffrn_reflns_limit_h_min -20
_diffrn_reflns_limit_k_max 12
_diffrn_reflns_limit_k_min -19
_diffrn_reflns_limit_l_max 51
_diffrn_reflns_limit_l_min -51
_diffrn_reflns_number 52160
_diffrn_reflns_theta_full 31.95
_diffrn_reflns_theta_max 31.95
_diffrn_reflns_theta_min 4.26
_exptl_absorpt_coefficient_mu 1.602
_exptl_absorpt_correction_T_max 0.96
_exptl_absorpt_correction_T_min 0.94
_exptl_absorpt_correction_type multi-scan
_exptl_absorpt_process_details
;
?
;
_exptl_crystal_colour Colourless
_exptl_crystal_density_diffrn 1.506
_exptl_crystal_density_method 'not measured'
_exptl_crystal_description Block
_exptl_crystal_F_000 5040
_exptl_crystal_size_max 0.05
_exptl_crystal_size_mid 0.05
_exptl_crystal_size_min 0.02
_refine_diff_density_max 1.135
_refine_diff_density_min -1.129
_refine_diff_density_rms 0.120
_refine_ls_extinction_method none
_refine_ls_goodness_of_fit_ref 1.037
_refine_ls_hydrogen_treatment mixed
_refine_ls_matrix_type full
_refine_ls_number_parameters 685
_refine_ls_number_reflns 10795
_refine_ls_number_restraints 38
_refine_ls_restrained_S_all 5.210
_refine_ls_R_factor_all 0.1216
_refine_ls_R_factor_gt 0.0707
_refine_ls_shift/su_max 0.000
_refine_ls_shift/su_mean 0.000
_refine_ls_structure_factor_coef Fsqd
_refine_ls_weighting_details 'calc w=1/[\s^2^(Fo^2^)+(0.0985P)^2^+25.2401P] where P=(Fo^2^+2Fc^2^)/3'
_refine_ls_weighting_scheme calc
_refine_ls_wR_factor_gt 0.1879
_refine_ls_wR_factor_ref 0.2197
_reflns_number_gt 6391
_reflns_number_total 10795
_reflns_threshold_expression >2sigma(I)
_cod_data_source_file b808350a.txt
_cod_data_source_block compound_2_bath135
_cod_depositor_comments
;
The following automatic conversions were performed:
'_symmetry_cell_setting' value 'Orthorhombic' changed to 'orthorhombic'
according to '/home/saulius/struct/CIF-dictionaries/cif_core.dic'
dictionary named 'cif_core.dic' version 2.4.1 from
2010-06-29.

'_exptl_absorpt_correction_type' value 'Multi-Scan' changed
to 'multi-scan' according to
'/home/saulius/struct/CIF-dictionaries/cif_core.dic' dictionary named
'cif_core.dic' version 2.4.1 from 2010-06-29.

Automatic conversion script
Id: cif_fix_enum 1527 2010-12-29 10:47:43Z saulius 
;
_cod_original_cell_volume 10653.3(15)
_cod_original_sg_symbol_H-M Pbca
_cod_database_code 7202248

loop_
_symmetry_equiv_pos_as_xyz
'x, y, z'
'-x+1/2, -y, z+1/2'
'x+1/2, -y+1/2, -z'
'-x, y+1/2, -z+1/2'
'-x, -y, -z'
'x-1/2, y, -z-1/2'
'-x-1/2, y-1/2, z'
'x, -y-1/2, z-1/2'

loop_
_atom_site_label
_atom_site_type_symbol
_atom_site_fract_x
_atom_site_fract_y
_atom_site_fract_z
_atom_site_U_iso_or_equiv
_atom_site_adp_type
_atom_site_occupancy
_atom_site_symmetry_multiplicity
_atom_site_calc_flag
_atom_site_refinement_flags
_atom_site_disorder_assembly
_atom_site_disorder_group
Zn1 Zn 0.74756(18) 0.3948(2) 0.08447(7) 0.0224(9) Uani 1 1 d . A .
Zn2 Zn 1.2465(2) 0.3801(2) 0.07888(10) 0.0355(11) Uani 1 1 d . . .
Zn3 Zn 0.74512(19) 0.1670(3) 0.24185(9) 0.0362(11) Uani 1 1 d . . .
S1 S 0.7139(8) 0.5409(9) 0.0293(3) 0.020(3) Uani 0.50 1 d P A 1
S2 S 0.7593(13) 0.2029(11) 0.1112(5) 0.050(5) Uani 0.50 1 d P A 1
S3 S 1.2587(10) 0.2004(12) 0.0463(5) 0.048(5) Uani 0.50 1 d PD B 1
S4 S 0.7580(18) -0.0191(14) 0.2160(5) 0.066(7) Uani 0.50 1 d PD C 1
S5 S 0.7868(8) 0.3005(9) 0.3071(3) 0.044(3) Uani 0.70 1 d P D 1
S2A S 0.7810(10) 0.2447(11) 0.1376(4) 0.036(4) Uani 0.50 1 d P A 2
O1 O 0.6669(12) 0.3209(14) 0.0598(5) 0.036(5) Uani 1 1 d . . .
O2 O 0.6559(11) 0.4153(13) 0.1165(4) 0.026(4) Uani 1 1 d . . .
O3 O 0.8357(11) 0.3746(13) 0.0510(4) 0.028(5) Uani 1 1 d . . .
O4 O 0.8307(11) 0.4656(13) 0.1088(5) 0.031(5) Uani 1 1 d . . .
O5 O 1.1690(11) 0.4737(13) 0.0661(5) 0.035(5) Uani 1 1 d . . .
O6 O 1.1557(11) 0.3317(14) 0.1064(5) 0.035(5) Uani 1 1 d . . .
O7 O 0.3388(11) 0.4434(14) 0.0571(5) 0.034(5) Uani 1 1 d . . .
O8 O 0.3285(12) 0.3007(16) 0.0981(6) 0.047(6) Uani 1 1 d . . .
O9 O 0.6585(13) 0.2465(16) 0.2269(6) 0.050(7) Uani 1 1 d . E .
O10 O 0.6656(12) 0.1240(15) 0.2743(5) 0.037(5) Uani 1 1 d . E .
O11 O 0.3328(14) 0.110(2) 0.2319(7) 0.071(10) Uani 1 1 d . . .
O12 O 0.3315(12) 0.2370(15) 0.2792(5) 0.042(6) Uani 1 1 d . . .
O13 O 0.7021(14) 0.5110(17) 0.0603(7) 0.058(8) Uani 1 1 d . . .
O14 O 0.7938(14) 0.2809(17) 0.1092(7) 0.066(9) Uani 1 1 d . . .
O15 O 1.2189(18) 0.2921(15) 0.0418(6) 0.057(7) Uani 1 1 d . . .
O16 O 1.284(2) 0.457(3) 0.1250(9) 0.097(11) Uani 1 1 d . . .
O17 O 0.729(3) 0.0745(18) 0.2077(7) 0.094(13) Uani 1 1 d . C .
C39 C 0.681(4) 0.337(7) 0.311(2) 0.10(3) Uani 0.70 1 d P D 1
H39A H 0.6725 0.3883 0.2981 0.147 Uiso 0.70 1 calc PR D 1
H39B H 0.6696 0.3499 0.3334 0.147 Uiso 0.70 1 calc PR D 1
H39C H 0.6441 0.2907 0.3039 0.147 Uiso 0.70 1 calc PR D 1
C1 C 0.5452(19) 0.279(2) 0.0343(9) 0.044(9) Uani 1 1 d . . .
H1A H 0.5126 0.3209 0.0222 0.066 Uiso 1 1 calc R . .
H1B H 0.5090 0.2351 0.0433 0.066 Uiso 1 1 calc R . .
H1C H 0.5849 0.2515 0.0201 0.066 Uiso 1 1 calc R . .
C2 C 0.5902(16) 0.3254(19) 0.0609(7) 0.027(7) Uani 1 1 d . . .
C3 C 0.5436(16) 0.3682(18) 0.0846(7) 0.025(6) Uani 1 1 d . . .
C4 C 0.5799(16) 0.4116(18) 0.1105(7) 0.024(6) Uani 1 1 d . . .
C5 C 0.5255(18) 0.456(2) 0.1344(8) 0.037(8) Uani 1 1 d . . .
H5A H 0.5590 0.4798 0.1516 0.056 Uiso 1 1 calc R . .
H5B H 0.4863 0.4147 0.1431 0.056 Uiso 1 1 calc R . .
H5C H 0.4958 0.5032 0.1239 0.056 Uiso 1 1 calc R . .
C6 C 0.9567(18) 0.499(2) 0.1338(8) 0.038(8) Uani 1 1 d . . .
H6A H 0.9190 0.5262 0.1488 0.057 Uiso 1 1 calc R . .
H6B H 0.9940 0.5423 0.1251 0.057 Uiso 1 1 calc R . .
H6C H 0.9883 0.4541 0.1448 0.057 Uiso 1 1 calc R . .
C7 C 0.9081(16) 0.4577(19) 0.1068(7) 0.027(6) Uani 1 1 d . . .
C8 C 0.9519(15) 0.4159(19) 0.0821(7) 0.024(6) Uani 1 1 d . . .
C9 C 0.9120(16) 0.3759(19) 0.0562(7) 0.025(6) Uani 1 1 d . . .
C10 C 0.9639(17) 0.333(2) 0.0310(7) 0.034(7) Uani 1 1 d . . .
H10A H 0.9881 0.2800 0.0397 0.051 Uiso 1 1 calc R . .
H10B H 1.0074 0.3721 0.0243 0.051 Uiso 1 1 calc R . .
H10C H 0.9296 0.3180 0.0126 0.051 Uiso 1 1 calc R . .
C11 C 1.0493(18) 0.546(2) 0.0509(9) 0.047(9) Uani 1 1 d . . .
H11A H 1.0025 0.5660 0.0634 0.070 Uiso 1 1 calc R . .
H11B H 1.0302 0.5251 0.0302 0.070 Uiso 1 1 calc R . .
H11C H 1.0879 0.5935 0.0478 0.070 Uiso 1 1 calc R . .
C12 C 1.0915(16) 0.4731(19) 0.0684(8) 0.029(7) Uani 1 1 d . . .
C13 C 1.0433(16) 0.4104(19) 0.0839(7) 0.027(6) Uani 1 1 d . . .
C14 C 1.0798(17) 0.342(2) 0.1017(7) 0.030(7) Uani 1 1 d . . .
C15 C 1.0243(19) 0.274(2) 0.1163(9) 0.048(10) Uani 1 1 d . . .
H15A H 1.0569 0.2350 0.1295 0.073 Uiso 1 1 calc R . .
H15B H 0.9974 0.2412 0.0994 0.073 Uiso 1 1 calc R . .
H15C H 0.9827 0.3023 0.1295 0.073 Uiso 1 1 calc R . .
C16 C 0.4687(18) 0.500(2) 0.0461(8) 0.041(8) Uani 1 1 d . . .
H16A H 0.4385 0.5272 0.0286 0.061 Uiso 1 1 calc R . .
H16B H 0.5176 0.4716 0.0377 0.061 Uiso 1 1 calc R . .
H16C H 0.4851 0.5447 0.0614 0.061 Uiso 1 1 calc R . .
C17 C 0.4147(17) 0.434(2) 0.0624(7) 0.029(7) Uani 1 1 d . . .
C18 C 0.4524(16) 0.3695(18) 0.0814(7) 0.026(6) Uani 1 1 d . . .
C19 C 0.4059(17) 0.306(2) 0.0968(8) 0.035(8) Uani 1 1 d . . .
C20 C 0.450(2) 0.234(2) 0.1143(9) 0.049(10) Uani 1 1 d . . .
H20A H 0.4625 0.2528 0.1360 0.074 Uiso 1 1 calc R . .
H20B H 0.5007 0.2197 0.1032 0.074 Uiso 1 1 calc R . .
H20C H 0.4147 0.1827 0.1151 0.074 Uiso 1 1 calc R . .
C21 C 0.530(2) 0.300(3) 0.2107(11) 0.087(18) Uani 1 1 d . E .
H21A H 0.5658 0.3334 0.1967 0.130 Uiso 1 1 calc R . .
H21B H 0.4986 0.3386 0.2243 0.130 Uiso 1 1 calc R . .
H21C H 0.4926 0.2649 0.1977 0.130 Uiso 1 1 calc R . .
C22 C 0.582(2) 0.241(3) 0.2311(8) 0.046(9) Uani 1 1 d . . .
C23 C 0.5427(17) 0.183(2) 0.2526(8) 0.036(8) Uani 1 1 d . E .
C24 C 0.5882(17) 0.128(2) 0.2729(8) 0.037(8) Uani 1 1 d . . .
C25 C 0.543(2) 0.072(3) 0.2967(9) 0.061(12) Uani 1 1 d . E .
H25A H 0.5827 0.0486 0.3119 0.091 Uiso 1 1 calc R . .
H25B H 0.5160 0.0251 0.2855 0.091 Uiso 1 1 calc R . .
H25C H 0.5027 0.1072 0.3080 0.091 Uiso 1 1 calc R . .
C26 C 0.458(2) 0.294(3) 0.2962(10) 0.063(12) Uani 1 1 d . . .
H26A H 0.4209 0.3209 0.3117 0.095 Uiso 1 1 calc R . .
H26B H 0.4834 0.3387 0.2832 0.095 Uiso 1 1 calc R . .
H26C H 0.5000 0.2612 0.3075 0.095 Uiso 1 1 calc R . .
C27 C 0.4094(18) 0.234(2) 0.2752(8) 0.039(8) Uani 1 1 d . E .
C28 C 0.4508(17) 0.180(2) 0.2536(8) 0.039(8) Uani 1 1 d . . .
C29 C 0.4090(19) 0.121(3) 0.2334(9) 0.058(12) Uani 1 1 d . E .
C30 C 0.459(2) 0.067(4) 0.2105(12) 0.10(2) Uani 1 1 d . . .
H30A H 0.4232 0.0410 0.1945 0.144 Uiso 1 1 calc R E .
H30B H 0.4871 0.0206 0.2223 0.144 Uiso 1 1 calc R . .
H30C H 0.5000 0.1032 0.2000 0.144 Uiso 1 1 calc R . .
C31 C 0.658(8) 0.636(7) 0.022(2) 0.049(18) Uani 0.50 1 d P A 1
H31A H 0.5998 0.6242 0.0247 0.073 Uiso 0.50 1 calc PR A 1
H31B H 0.6688 0.6557 0.0004 0.073 Uiso 0.50 1 calc PR A 1
H31C H 0.6753 0.6805 0.0373 0.073 Uiso 0.50 1 calc PR A 1
C33 C 0.680(14) 0.209(13) 0.146(4) 0.06(4) Uani 0.50 1 d PU A 1
H33A H 0.6322 0.2419 0.1395 0.097 Uiso 0.50 1 calc PR A 1
H33B H 0.7056 0.2368 0.1646 0.097 Uiso 0.50 1 calc PR A 1
H33C H 0.6633 0.1501 0.1521 0.097 Uiso 0.50 1 calc PR A 1
C34 C 0.832(3) 0.138(3) 0.1371(13) 0.084(17) Uani 0.50 1 d P A 1
H34A H 0.8842 0.1318 0.1263 0.127 Uiso 0.50 1 calc PR A 1
H34B H 0.8080 0.0813 0.1413 0.127 Uiso 0.50 1 calc PR A 1
H34C H 0.8398 0.1687 0.1573 0.127 Uiso 0.50 1 calc PR A 1
C35 C 1.223(4) 0.135(4) 0.0145(13) 0.103(18) Uani 0.50 1 d PDU B 1
H35A H 1.2467 0.1551 -0.0055 0.155 Uiso 0.50 1 calc PR B 1
H35B H 1.1631 0.1386 0.0133 0.155 Uiso 0.50 1 calc PR B 1
H35C H 1.2390 0.0748 0.0183 0.155 Uiso 0.50 1 calc PR B 1
C36 C 1.205(3) 0.150(2) 0.0771(9) 0.059(11) Uani 0.50 1 d P B 1
H36A H 1.2208 0.1760 0.0974 0.089 Uiso 0.50 1 calc PR B 1
H36B H 1.2191 0.0882 0.0774 0.089 Uiso 0.50 1 calc PR B 1
H36C H 1.1465 0.1567 0.0737 0.089 Uiso 0.50 1 calc PR B 1
C37 C 0.688(5) -0.060(4) 0.2441(16) 0.050(19) Uani 0.50 1 d PDU C 1
H37A H 0.6907 -0.0256 0.2637 0.075 Uiso 0.50 1 calc PR C 1
H37B H 0.7008 -0.1202 0.2489 0.075 Uiso 0.50 1 calc PR C 1
H37C H 0.6320 -0.0564 0.2354 0.075 Uiso 0.50 1 calc PR C 1
C38 C 0.752(4) -0.076(4) 0.1841(15) 0.14(3) Uani 0.50 1 d P C 1
H38A H 0.7916 -0.0540 0.1684 0.209 Uiso 0.50 1 calc PR C 1
H38B H 0.6970 -0.0722 0.1754 0.209 Uiso 0.50 1 calc PR C 1
H38C H 0.7653 -0.1363 0.1890 0.209 Uiso 0.50 1 calc PR C 1
O18 O 0.840(2) 0.365(3) 0.3241(9) 0.060(10) Uani 0.70 1 d P D 1
C40 C 0.781(5) 0.207(5) 0.3330(14) 0.08(2) Uani 0.70 1 d P D 1
H40A H 0.8359 0.1824 0.3360 0.116 Uiso 0.70 1 calc PR D 1
H40B H 0.7454 0.1629 0.3234 0.116 Uiso 0.70 1 calc PR D 1
H40C H 0.7586 0.2237 0.3537 0.116 Uiso 0.70 1 calc PR D 1
C41 C 1.223(5) 0.514(5) 0.1404(19) 0.15(3) Uani 1 1 d . B .
H41A H 1.2194 0.5685 0.1287 0.228 Uiso 1 1 calc R . .
H41B H 1.2398 0.5252 0.1623 0.228 Uiso 1 1 calc R . .
H41C H 1.1694 0.4854 0.1403 0.228 Uiso 1 1 calc R . .
S1A S 0.7473(17) 0.5821(16) 0.0526(7) 0.082(8) Uani 0.50 1 d P A 2
S3A S 1.1815(10) 0.2016(11) 0.0415(4) 0.039(4) Uani 0.50 1 d P B 2
S4A S 0.6977(14) -0.0166(13) 0.2069(6) 0.055(5) Uani 0.50 1 d PD C 2
C31A C 0.672(7) 0.658(7) 0.035(2) 0.049(18) Uani 0.50 1 d P A 2
H31D H 0.6269 0.6666 0.0499 0.073 Uiso 0.50 1 calc PR A 2
H31E H 0.6508 0.6333 0.0151 0.073 Uiso 0.50 1 calc PR A 2
H31F H 0.6988 0.7130 0.0305 0.073 Uiso 0.50 1 calc PR A 2
C33A C 0.680(14) 0.189(13) 0.134(4) 0.06(4) Uani 0.50 1 d PU A 2
H33D H 0.6357 0.2320 0.1350 0.097 Uiso 0.50 1 calc PR A 2
H33E H 0.6732 0.1486 0.1521 0.097 Uiso 0.50 1 calc PR A 2
H33F H 0.6770 0.1572 0.1142 0.097 Uiso 0.50 1 calc PR A 2
C34A C 0.832(3) 0.138(3) 0.1371(13) 0.084(17) Uani 0.50 1 d P A 2
H34D H 0.8908 0.1463 0.1351 0.127 Uiso 0.50 1 calc PR A 2
H34E H 0.8112 0.1046 0.1191 0.127 Uiso 0.50 1 calc PR A 2
H34F H 0.8196 0.1079 0.1570 0.127 Uiso 0.50 1 calc PR A 2
C35A C 1.223(4) 0.135(4) 0.0145(13) 0.103(18) Uani 0.50 1 d PDU B 2
H35D H 1.2469 0.1688 -0.0028 0.155 Uiso 0.50 1 calc PR B 2
H35E H 1.1804 0.0968 0.0060 0.155 Uiso 0.50 1 calc PR B 2
H35F H 1.2655 0.1000 0.0247 0.155 Uiso 0.50 1 calc PR B 2
C36A C 1.205(3) 0.150(2) 0.0771(9) 0.059(11) Uani 0.50 1 d P B 2
H36D H 1.1746 0.1763 0.0945 0.089 Uiso 0.50 1 calc PR B 2
H36E H 1.2642 0.1553 0.0812 0.089 Uiso 0.50 1 calc PR B 2
H36F H 1.1910 0.0885 0.0755 0.089 Uiso 0.50 1 calc PR B 2
C37A C 0.752(9) -0.053(10) 0.243(3) 0.16(7) Uani 0.50 1 d PDU C 2
H37D H 0.7277 -0.0252 0.2618 0.245 Uiso 0.50 1 calc PR C 2
H37E H 0.8098 -0.0373 0.2416 0.245 Uiso 0.50 1 calc PR C 2
H37F H 0.7469 -0.1158 0.2451 0.245 Uiso 0.50 1 calc PR C 2
C38A C 0.752(4) -0.076(4) 0.1841(15) 0.14(3) Uani 0.50 1 d P C 2
H38D H 0.7426 -0.0599 0.1619 0.209 Uiso 0.50 1 calc PR C 2
H38E H 0.7378 -0.1367 0.1873 0.209 Uiso 0.50 1 calc PR C 2
H38F H 0.8104 -0.0676 0.1892 0.209 Uiso 0.50 1 calc PR C 2
C32 C 0.812(2) 0.580(3) 0.0227(15) 0.10(2) Uani 0.50 1 d P A 1
H32A H 0.8517 0.5338 0.0260 0.155 Uiso 0.50 1 calc PR A 1
H32B H 0.8232 0.6275 0.0375 0.155 Uiso 0.50 1 calc PR A 1
H32C H 0.8161 0.6015 0.0008 0.155 Uiso 0.50 1 calc PR A 1
C32A C 0.812(2) 0.580(3) 0.0227(15) 0.10(2) Uani 0.50 1 d P A 2
H32D H 0.8576 0.5417 0.0278 0.155 Uiso 0.50 1 calc PR A 2
H32E H 0.8327 0.6386 0.0189 0.155 Uiso 0.50 1 calc PR A 2
H32F H 0.7839 0.5592 0.0036 0.155 Uiso 0.50 1 calc PR A 2
O18A O 0.747(7) 0.294(8) 0.276(3) 0.09(4) Uiso 0.30 1 d P E 2
S5A S 0.717(5) 0.311(4) 0.3080(16) 0.096(19) Uiso 0.30 1 d P E 2
C40A C 0.724(10) 0.225(12) 0.333(5) 0.07(5) Uiso 0.30 1 d P E 2
H40D H 0.7044 0.1724 0.3222 0.112 Uiso 0.30 1 calc PR E 2
H40E H 0.6896 0.2351 0.3519 0.112 Uiso 0.30 1 calc PR E 2
H40F H 0.7806 0.2166 0.3397 0.112 Uiso 0.30 1 calc PR E 2
C39A C 0.748(14) 0.399(17) 0.325(6) 0.14(9) Uiso 0.30 1 d P E 2
H39D H 0.7426 0.4474 0.3102 0.210 Uiso 0.30 1 calc PR E 2
H39E H 0.8056 0.3927 0.3312 0.210 Uiso 0.30 1 calc PR E 2
H39F H 0.7149 0.4101 0.3440 0.210 Uiso 0.30 1 calc PR E 2

loop_
_atom_site_aniso_label
_atom_site_aniso_U_11
_atom_site_aniso_U_22
_atom_site_aniso_U_33
_atom_site_aniso_U_23
_atom_site_aniso_U_13
_atom_site_aniso_U_12
Zn1 0.0116(16) 0.0306(19) 0.0250(18) 0.0019(13) -0.0010(13) -0.0011(13)
Zn2 0.0150(18) 0.034(2) 0.057(3) 0.0158(17) 0.0070(16) 0.0037(14)
Zn3 0.0145(18) 0.052(3) 0.042(2) 0.0199(18) 0.0031(15) 0.0034(16)
S1 0.019(7) 0.023(7) 0.018(7) 0.004(6) -0.001(5) 0.000(5)
S2 0.076(14) 0.026(9) 0.048(11) -0.002(8) -0.031(10) 0.005(9)
S3 0.031(10) 0.043(10) 0.069(13) -0.015(9) 0.006(8) -0.002(8)
S4 0.11(2) 0.047(13) 0.043(12) -0.003(9) -0.019(13) 0.000(13)
S5 0.043(8) 0.062(9) 0.028(7) -0.006(6) 0.003(5) -0.002(6)
S2A 0.031(8) 0.041(10) 0.034(9) 0.007(7) -0.004(7) -0.001(7)
O1 0.021(11) 0.039(13) 0.046(14) -0.015(10) -0.003(9) 0.003(9)
O2 0.017(10) 0.042(12) 0.019(10) 0.001(9) 0.000(8) -0.002(8)
O3 0.017(10) 0.047(13) 0.020(10) -0.001(9) 0.001(8) -0.002(9)
O4 0.014(10) 0.043(13) 0.036(12) -0.012(10) 0.001(8) 0.000(9)
O5 0.013(10) 0.030(12) 0.063(15) 0.011(10) 0.002(9) 0.000(8)
O6 0.016(10) 0.049(14) 0.040(13) 0.009(10) 0.003(9) 0.005(9)
O7 0.017(10) 0.042(13) 0.042(13) 0.017(10) 0.003(9) 0.005(9)
O8 0.022(12) 0.061(16) 0.058(16) 0.034(13) -0.011(11) -0.009(10)
O9 0.024(12) 0.058(16) 0.066(17) 0.032(13) 0.011(11) 0.012(11)
O10 0.018(11) 0.059(15) 0.034(12) 0.015(11) 0.001(9) 0.004(10)
O11 0.025(13) 0.12(2) 0.071(19) -0.065(18) -0.009(12) 0.012(14)
O12 0.018(11) 0.062(16) 0.048(14) -0.020(12) 0.003(10) 0.001(10)
O13 0.031(13) 0.056(17) 0.09(2) 0.043(15) 0.005(13) 0.004(11)
O14 0.034(14) 0.064(19) 0.10(2) 0.057(17) 0.005(14) 0.011(12)
O15 0.10(2) 0.035(14) 0.039(15) 0.006(11) -0.003(14) -0.011(14)
O16 0.08(2) 0.11(3) 0.10(3) -0.02(2) 0.01(2) -0.01(2)
O17 0.20(4) 0.037(16) 0.044(17) -0.002(13) 0.04(2) 0.00(2)
C39 0.02(3) 0.17(9) 0.11(7) -0.02(6) -0.01(4) 0.00(4)
C1 0.031(18) 0.05(2) 0.06(2) -0.020(18) -0.008(16) 0.001(15)
C2 0.015(14) 0.032(17) 0.034(17) -0.004(13) -0.006(12) 0.004(11)
C3 0.016(14) 0.026(15) 0.033(17) 0.007(13) -0.004(12) -0.004(11)
C4 0.021(15) 0.024(15) 0.029(16) 0.007(12) -0.002(12) -0.003(11)
C5 0.022(16) 0.05(2) 0.038(19) -0.005(16) 0.008(13) 0.002(14)
C6 0.024(16) 0.05(2) 0.04(2) -0.015(16) -0.004(14) -0.003(14)
C7 0.013(14) 0.037(17) 0.031(17) -0.004(13) -0.001(11) -0.001(12)
C8 0.012(13) 0.032(16) 0.028(16) 0.000(12) 0.001(11) -0.004(11)
C9 0.020(14) 0.031(16) 0.024(15) 0.003(12) 0.004(11) 0.003(12)
C10 0.024(15) 0.05(2) 0.031(18) -0.009(15) 0.005(13) -0.004(14)
C11 0.023(16) 0.034(19) 0.08(3) 0.022(18) -0.002(17) 0.000(14)
C12 0.017(14) 0.026(16) 0.045(19) -0.002(14) -0.003(12) 0.002(11)
C13 0.015(14) 0.030(16) 0.035(18) 0.000(13) 0.001(12) -0.001(12)
C14 0.022(15) 0.041(18) 0.027(17) 0.005(13) 0.003(12) 0.001(13)
C15 0.020(16) 0.06(2) 0.06(3) 0.03(2) 0.004(15) -0.002(16)
C16 0.026(16) 0.04(2) 0.06(2) 0.020(17) 0.003(15) 0.000(14)
C17 0.020(15) 0.032(17) 0.037(18) 0.006(13) 0.006(13) 0.001(12)
C18 0.017(14) 0.026(15) 0.035(18) 0.006(13) -0.001(12) 0.000(11)
C19 0.016(15) 0.05(2) 0.041(19) 0.014(16) -0.005(13) -0.003(13)
C20 0.030(18) 0.05(2) 0.06(3) 0.029(19) -0.012(17) -0.009(16)
C21 0.04(2) 0.14(5) 0.08(3) 0.06(3) 0.01(2) 0.04(3)
C22 0.033(19) 0.07(3) 0.04(2) 0.013(18) 0.001(15) 0.017(17)
C23 0.010(14) 0.06(2) 0.038(19) 0.002(16) 0.001(12) 0.006(14)
C24 0.015(15) 0.06(2) 0.036(19) 0.003(16) 0.002(13) -0.003(14)
C25 0.03(2) 0.09(3) 0.06(3) 0.03(2) 0.011(18) 0.00(2)
C26 0.03(2) 0.08(3) 0.07(3) -0.04(2) 0.000(19) -0.01(2)
C27 0.019(16) 0.06(2) 0.04(2) -0.012(17) -0.006(14) -0.002(14)
C28 0.013(15) 0.07(2) 0.035(19) -0.012(17) 0.003(13) 0.002(14)
C29 0.017(17) 0.10(3) 0.06(2) -0.04(2) -0.005(16) 0.017(18)
C30 0.03(2) 0.16(5) 0.10(4) -0.09(4) 0.00(2) 0.02(3)
C31 0.07(4) 0.05(5) 0.03(5) 0.01(4) 0.00(4) 0.01(3)
C33 0.04(2) 0.06(8) 0.09(10) 0.04(7) 0.01(7) -0.01(5)
C34 0.05(3) 0.06(3) 0.14(5) 0.06(3) 0.03(3) 0.03(2)
C35 0.12(3) 0.10(3) 0.08(3) -0.01(3) 0.03(3) 0.00(3)
C36 0.10(3) 0.03(2) 0.04(2) 0.010(17) 0.00(2) -0.01(2)
C37 0.08(4) 0.03(3) 0.04(3) 0.01(3) 0.02(3) -0.01(3)
C38 0.23(8) 0.08(4) 0.11(5) 0.03(3) 0.12(5) 0.06(4)
O18 0.05(2) 0.07(3) 0.07(3) 0.00(2) 0.002(19) 0.000(19)
C40 0.10(6) 0.10(6) 0.03(3) -0.01(3) -0.01(3) -0.04(5)
C41 0.19(8) 0.11(6) 0.15(7) -0.04(5) 0.02(6) 0.05(5)
S1A 0.10(2) 0.054(14) 0.089(19) 0.014(13) -0.043(16) 0.002(13)
S3A 0.035(9) 0.041(10) 0.040(10) 0.003(8) 0.005(7) 0.002(7)
S4A 0.048(12) 0.047(12) 0.069(15) 0.020(10) 0.020(11) 0.011(9)
C31A 0.07(4) 0.05(5) 0.03(5) 0.01(4) 0.00(4) 0.01(3)
C33A 0.04(2) 0.06(8) 0.09(10) 0.04(7) 0.01(7) -0.01(5)
C34A 0.05(3) 0.06(3) 0.14(5) 0.06(3) 0.03(3) 0.03(2)
C35A 0.12(3) 0.10(3) 0.08(3) -0.01(3) 0.03(3) 0.00(3)
C36A 0.10(3) 0.03(2) 0.04(2) 0.010(17) 0.00(2) -0.01(2)
C37A 0.17(8) 0.15(8) 0.16(8) -0.01(5) 0.00(5) 0.00(5)
C38A 0.23(8) 0.08(4) 0.11(5) 0.03(3) 0.12(5) 0.06(4)
C32 0.03(2) 0.10(4) 0.17(6) 0.09(4) 0.03(3) 0.00(2)
C32A 0.03(2) 0.10(4) 0.17(6) 0.09(4) 0.03(3) 0.00(2)

loop_
_atom_type_symbol
_atom_type_description
_atom_type_scat_dispersion_real
_atom_type_scat_dispersion_imag
_atom_type_scat_source
C C 0.0033 0.0016 'International Tables Vol C Tables 4.2.6.8 and 6.1.1.4'
H H 0.0000 0.0000 'International Tables Vol C Tables 4.2.6.8 and 6.1.1.4'
O O 0.0106 0.0060 'International Tables Vol C Tables 4.2.6.8 and 6.1.1.4'
S S 0.1246 0.1234 'International Tables Vol C Tables 4.2.6.8 and 6.1.1.4'
Zn Zn 0.2839 1.4301 'International Tables Vol C Tables 4.2.6.8 and 6.1.1.4'

loop_
_geom_angle_atom_site_label_1
_geom_angle_atom_site_label_2
_geom_angle_atom_site_label_3
_geom_angle
_geom_angle_site_symmetry_1
_geom_angle_site_symmetry_3
_geom_angle_publ_flag
O4 Zn1 O1 178.2(8) . . ?
O4 Zn1 O2 94.3(8) . . ?
O1 Zn1 O2 87.0(8) . . ?
O4 Zn1 O3 87.6(8) . . ?
O1 Zn1 O3 91.1(8) . . ?
O2 Zn1 O3 177.6(7) . . ?
O4 Zn1 O14 88.0(10) . . ?
O1 Zn1 O14 90.7(10) . . ?
O2 Zn1 O14 93.8(9) . . ?
O3 Zn1 O14 87.7(9) . . ?
O4 Zn1 O13 90.9(10) . . ?
O1 Zn1 O13 90.3(10) . . ?
O2 Zn1 O13 85.9(9) . . ?
O3 Zn1 O13 92.6(9) . . ?
O14 Zn1 O13 178.9(12) . . ?
O8 Zn2 O5 169.8(10) 1_655 . ?
O8 Zn2 O7 88.9(8) 1_655 1_655 ?
O5 Zn2 O7 90.0(8) . 1_655 ?
O8 Zn2 O6 91.9(9) 1_655 . ?
O5 Zn2 O6 87.6(8) . . ?
O7 Zn2 O6 170.6(9) 1_655 . ?
O8 Zn2 O15 92.5(11) 1_655 . ?
O5 Zn2 O15 97.7(10) . . ?
O7 Zn2 O15 97.9(10) 1_655 . ?
O6 Zn2 O15 91.5(10) . . ?
O8 Zn2 O16 78.8(12) 1_655 . ?
O5 Zn2 O16 91.0(12) . . ?
O7 Zn2 O16 86.3(11) 1_655 . ?
O6 Zn2 O16 84.7(11) . . ?
O15 Zn2 O16 170.4(12) . . ?
O9 Zn3 O12 91.6(9) . 6_656 ?
O9 Zn3 O10 87.7(9) . . ?
O12 Zn3 O10 161.4(10) 6_656 . ?
O9 Zn3 O11 163.2(13) . 6_656 ?
O12 Zn3 O11 88.7(9) 6_656 6_656 ?
O10 Zn3 O11 86.7(9) . 6_656 ?
O9 Zn3 O17 96.7(14) . . ?
O12 Zn3 O17 99.3(12) 6_656 . ?
O10 Zn3 O17 99.2(11) . . ?
O11 Zn3 O17 99.8(15) 6_656 . ?
O9 Zn3 O18A 72(3) . . ?
O12 Zn3 O18A 79(3) 6_656 . ?
O10 Zn3 O18A 83(3) . . ?
O11 Zn3 O18A 92(3) 6_656 . ?
O17 Zn3 O18A 169(3) . . ?
O13 S1 C32 113(2) . . ?
O13 S1 C31 112(4) . . ?
C32 S1 C31 99(4) . . ?
O14 S2 C34 104(2) . . ?
O14 S2 C33 107(6) . . ?
C34 S2 C33 90(7) . . ?
O15 S3 C36 106.7(19) . . ?
O15 S3 C35 107(2) . . ?
C36 S3 C35 98(2) . . ?
O17 S4 C38 108(3) . . ?
O17 S4 C37 106(3) . . ?
C38 S4 C37 109(4) . . ?
O18 S5 C40 106(3) . . ?
O18 S5 C39 107(3) . . ?
C40 S5 C39 98(4) . . ?
O14 S2A C33A 105(6) . . ?
C2 O1 Zn1 126.7(19) . . ?
C4 O2 Zn1 125.7(18) . . ?
C9 O3 Zn1 125.1(18) . . ?
C7 O4 Zn1 125.5(18) . . ?
C12 O5 Zn2 127.3(19) . . ?
C14 O6 Zn2 125.5(19) . . ?
C17 O7 Zn2 126.8(19) . 1_455 ?
C19 O8 Zn2 128(2) . 1_455 ?
C22 O9 Zn3 128(2) . . ?
C24 O10 Zn3 127(2) . . ?
C29 O11 Zn3 128(2) . 6_556 ?
C27 O12 Zn3 129(2) . 6_556 ?
S1A O13 S1 55.6(15) . . ?
S1A O13 Zn1 126.0(17) . . ?
S1 O13 Zn1 131.0(18) . . ?
S2 O14 S2A 59.9(15) . . ?
S2 O14 Zn1 128.0(18) . . ?
S2A O14 Zn1 135(2) . . ?
S3A O15 S3 48.6(11) . . ?
S3A O15 Zn2 133.0(16) . . ?
S3 O15 Zn2 113.9(16) . . ?
C41 O16 Zn2 119(4) . . ?
S4A O17 S4 40.3(13) . . ?
S4A O17 Zn3 135.9(19) . . ?
S4 O17 Zn3 117(2) . . ?
O1 C2 C3 126(3) . . ?
O1 C2 C1 115(3) . . ?
C3 C2 C1 119(2) . . ?
C4 C3 C2 123(2) . . ?
C4 C3 C18 119(3) . . ?
C2 C3 C18 119(2) . . ?
O2 C4 C3 126(3) . . ?
O2 C4 C5 115(2) . . ?
C3 C4 C5 119(2) . . ?
O4 C7 C8 127(3) . . ?
O4 C7 C6 115(2) . . ?
C8 C7 C6 118(2) . . ?
C9 C8 C7 122(2) . . ?
C9 C8 C13 118(2) . . ?
C7 C8 C13 119(2) . . ?
O3 C9 C8 126(3) . . ?
O3 C9 C10 115(2) . . ?
C8 C9 C10 118(2) . . ?
O5 C12 C13 127(3) . . ?
O5 C12 C11 114(3) . . ?
C13 C12 C11 119(2) . . ?
C12 C13 C14 121(2) . . ?
C12 C13 C8 119(3) . . ?
C14 C13 C8 119(2) . . ?
O6 C14 C13 126(3) . . ?
O6 C14 C15 116(3) . . ?
C13 C14 C15 118(3) . . ?
O7 C17 C18 127(3) . . ?
O7 C17 C16 115(3) . . ?
C18 C17 C16 119(2) . . ?
C19 C18 C17 121(3) . . ?
C19 C18 C3 119(2) . . ?
C17 C18 C3 119(2) . . ?
O8 C19 C18 127(3) . . ?
O8 C19 C20 114(3) . . ?
C18 C19 C20 119(2) . . ?
O9 C22 C23 125(3) . . ?
O9 C22 C21 115(3) . . ?
C23 C22 C21 120(3) . . ?
C24 C23 C22 122(3) . . ?
C24 C23 C28 119(3) . . ?
C22 C23 C28 119(3) . . ?
O10 C24 C23 126(3) . . ?
O10 C24 C25 115(3) . . ?
C23 C24 C25 119(3) . . ?
O12 C27 C28 126(3) . . ?
O12 C27 C26 115(3) . . ?
C28 C27 C26 120(3) . . ?
C27 C28 C29 122(3) . . ?
C27 C28 C23 118(3) . . ?
C29 C28 C23 119(3) . . ?
O11 C29 C28 126(3) . . ?
O11 C29 C30 116(3) . . ?
C28 C29 C30 118(3) . . ?
O13 S1A C31A 104(4) . . ?
O17 S4A C37A 96(6) . . ?
S5A O18A Zn3 133(8) . . ?
O18A S5A C39A 117(10) . . ?
O18A S5A C40A 115(9) . . ?
C39A S5A C40A 111(10) . . ?

loop_
_geom_bond_atom_site_label_1
_geom_bond_atom_site_label_2
_geom_bond_distance
_geom_bond_site_symmetry_2
_geom_bond_publ_flag
Zn1 O4 2.025(19) . ?
Zn1 O1 2.03(2) . ?
Zn1 O2 2.039(18) . ?
Zn1 O3 2.039(18) . ?
Zn1 O14 2.18(2) . ?
Zn1 O13 2.20(2) . ?
Zn2 O8 1.99(2) 1_655 ?
Zn2 O5 1.999(19) . ?
Zn2 O7 2.020(19) 1_655 ?
Zn2 O6 2.03(2) . ?
Zn2 O15 2.12(3) . ?
Zn2 O16 2.36(4) . ?
Zn3 O9 1.98(2) . ?
Zn3 O12 1.99(2) 6_656 ?
Zn3 O10 2.00(2) . ?
Zn3 O11 2.01(2) 6_656 ?
Zn3 O17 2.05(3) . ?
Zn3 O18A 2.43(13) . ?
S1 O13 1.40(3) . ?
S1 C32 1.74(4) . ?
S1 C31 1.75(12) . ?
S2 O14 1.34(3) . ?
S2 C34 1.89(4) . ?
S2 C33 1.96(19) . ?
S3 O15 1.57(3) . ?
S3 C36 1.75(4) . ?
S3 C35 1.78(6) . ?
S4 O17 1.57(4) . ?
S4 C38 1.61(7) . ?
S4 C37 1.77(6) . ?
S5 O18 1.51(4) . ?
S5 C40 1.82(7) . ?
S5 C39 1.82(7) . ?
S2A O14 1.34(3) . ?
S2A C33A 1.9(2) . ?
O1 C2 1.26(3) . ?
O2 C4 1.27(3) . ?
O3 C9 1.27(3) . ?
O4 C7 1.27(3) . ?
O5 C12 1.27(3) . ?
O6 C14 1.27(3) . ?
O7 C17 1.27(3) . ?
O7 Zn2 2.020(19) 1_455 ?
O8 C19 1.27(3) . ?
O8 Zn2 1.99(2) 1_455 ?
O9 C22 1.27(4) . ?
O10 C24 1.27(3) . ?
O11 C29 1.26(4) . ?
O11 Zn3 2.01(2) 6_556 ?
O12 C27 1.29(3) . ?
O12 Zn3 1.99(2) 6_556 ?
O13 S1A 1.37(3) . ?
O15 S3A 1.53(3) . ?
O16 C41 1.47(7) . ?
O17 S4A 1.50(4) . ?
C1 C2 1.52(4) . ?
C2 C3 1.42(4) . ?
C3 C4 1.41(4) . ?
C3 C18 1.50(4) . ?
C4 C5 1.51(4) . ?
C6 C7 1.52(4) . ?
C7 C8 1.42(4) . ?
C8 C9 1.41(4) . ?
C8 C13 1.50(4) . ?
C9 C10 1.51(4) . ?
C11 C12 1.51(4) . ?
C12 C13 1.41(4) . ?
C13 C14 1.42(4) . ?
C14 C15 1.52(4) . ?
C16 C17 1.51(4) . ?
C17 C18 1.42(4) . ?
C18 C19 1.40(4) . ?
C19 C20 1.52(4) . ?
C21 C22 1.51(5) . ?
C22 C23 1.42(5) . ?
C23 C24 1.41(4) . ?
C23 C28 1.51(4) . ?
C24 C25 1.51(4) . ?
C26 C27 1.51(4) . ?
C27 C28 1.41(4) . ?
C28 C29 1.42(5) . ?
C29 C30 1.52(5) . ?
S1A C31A 1.85(11) . ?
S4A C37A 1.85(9) . ?
O18A S5A 1.46(13) . ?
S5A C39A 1.6(3) . ?
S5A C40A 1.70(18) . ?
